data_7208630
loop_
_publ_author_name
'Wang, Fei'
'Yang, Hui'
'Kang, Yao'
'Zhang, Jian'

_publ_section_title
;
 Guest selectivity of a porous tetrahedral imidazolate framework material
 during self-assembly
;
_journal_issue 37
_journal_name_full 'Journal of Materials Chemistry'
_journal_page_first 19732
_journal_paper_doi 10.1039/c2jm34506d
_journal_volume 22
_journal_year 2012
_chemical_formula_moiety 'C14 H14 N8 O3 Zn'
_chemical_formula_sum 'C14 H14 N8 O3 Zn'
_chemical_formula_weight 407.70
_chemical_name_systematic
;
?
;
_space_group_IT_number 33
_symmetry_cell_setting orthorhombic
_symmetry_space_group_name_Hall 'P 2c -2n'
_symmetry_space_group_name_H-M 'P n a 21'
_atom_sites_solution_hydrogens geom
_atom_sites_solution_primary direct
_atom_sites_solution_secondary difmap
_audit_creation_method SHELXL-97
_cell_angle_alpha 90.00
_cell_angle_beta 90.00
_cell_angle_gamma 90.00
_cell_formula_units_Z 4
_cell_length_a 18.6244(4)
_cell_length_b 10.2696(3)
_cell_length_c 8.7992(2)
_cell_measurement_reflns_used 1716
_cell_measurement_temperature 293(2)
_cell_measurement_theta_max 28.9728
_cell_measurement_theta_min 2.3099
_cell_volume 1682.98(7)
_computing_cell_refinement
;
CrysAlisPro, Agilent Technologies,
Version 1.171.34.49 (release 20-01-2011 CrysAlis171 .NET)
(compiled Jan 20 2011,15:58:25)
;
_computing_data_collection
;
CrysAlisPro, Agilent Technologies,
Version 1.171.34.49 (release 20-01-2011 CrysAlis171 .NET)
(compiled Jan 20 2011,15:58:25)
;
_computing_data_reduction
;
CrysAlisPro, Agilent Technologies,
Version 1.171.34.49 (release 20-01-2011 CrysAlis171 .NET)
(compiled Jan 20 2011,15:58:25)
;
_computing_structure_refinement 'SHELXL-97 (Sheldrick, 1997)'
_computing_structure_solution 'SHELXS-97 (Sheldrick, 1990)'
_diffrn_ambient_temperature 293(2)
_diffrn_detector_area_resol_mean 16.2083
_diffrn_measured_fraction_theta_full 0.999
_diffrn_measured_fraction_theta_max 0.999
_diffrn_measurement_device_type 'Xcalibur, Eos'
_diffrn_measurement_method '\w scans'
_diffrn_radiation_monochromator graphite
_diffrn_radiation_source 'Enhance (Mo) X-ray Source'
_diffrn_radiation_type MoK\a
_diffrn_radiation_wavelength 0.71073
_diffrn_reflns_av_R_equivalents 0.0190
_diffrn_reflns_av_sigmaI/netI 0.0351
_diffrn_reflns_limit_h_max 22
_diffrn_reflns_limit_h_min -14
_diffrn_reflns_limit_k_max 12
_diffrn_reflns_limit_k_min -9
_diffrn_reflns_limit_l_max 10
_diffrn_reflns_limit_l_min -10
_diffrn_reflns_number 3757
_diffrn_reflns_theta_full 25.00
_diffrn_reflns_theta_max 25.00
_diffrn_reflns_theta_min 2.95
_exptl_absorpt_coefficient_mu 1.494
_exptl_absorpt_correction_T_max 0.7544
_exptl_absorpt_correction_T_min 0.7544
_exptl_absorpt_correction_type multi-scan
_exptl_absorpt_process_details
;
CrysAlisPro, Agilent Technologies,
Version 1.171.34.49 (release 20-01-2011 CrysAlis171 .NET)
(compiled Jan 20 2011,15:58:25)
Empirical absorption correction using spherical harmonics,
implemented in SCALE3 ABSPACK scaling algorithm.
;
_exptl_crystal_colour colourless
_exptl_crystal_density_diffrn 1.609
_exptl_crystal_density_method 'not measured'
_exptl_crystal_description block
_exptl_crystal_F_000 832
_exptl_crystal_size_max 0.20
_exptl_crystal_size_mid 0.20
_exptl_crystal_size_min 0.20
_refine_diff_density_max 0.221
_refine_diff_density_min -0.299
_refine_diff_density_rms 0.053
_refine_ls_abs_structure_details 'Flack H D (1983), Acta Cryst. A39, 876-881'
_refine_ls_abs_structure_Flack -0.016(16)
_refine_ls_extinction_method none
_refine_ls_goodness_of_fit_ref 1.000
_refine_ls_hydrogen_treatment constr
_refine_ls_matrix_type full
_refine_ls_number_parameters 235
_refine_ls_number_reflns 2434
_refine_ls_number_restraints 1
_refine_ls_restrained_S_all 1.000
_refine_ls_R_factor_all 0.0304
_refine_ls_R_factor_gt 0.0273
_refine_ls_shift/su_max 0.000
_refine_ls_shift/su_mean 0.000
_refine_ls_structure_factor_coef Fsqd
_refine_ls_weighting_details 'calc w=1/[\s^2^(Fo^2^)+(0.0410P)^2^+0.2966P] where P=(Fo^2^+2Fc^2^)/3'
_refine_ls_weighting_scheme calc
_refine_ls_wR_factor_gt 0.0679
_refine_ls_wR_factor_ref 0.0698
_reflns_number_gt 2293
_reflns_number_total 2434
_reflns_threshold_expression >2sigma(I)
_cod_data_source_file c2jm34506d.txt
_cod_data_source_block 2
_cod_original_sg_symbol_H-M Pna2(1)
_cod_database_code 7208630

loop_
_symmetry_equiv_pos_as_xyz
'x, y, z'
'-x, -y, z+1/2'
'x+1/2, -y+1/2, z'
'-x+1/2, y+1/2, z+1/2'

loop_
_atom_site_label
_atom_site_type_symbol
_atom_site_fract_x
_atom_site_fract_y
_atom_site_fract_z
_atom_site_U_iso_or_equiv
_atom_site_adp_type
_atom_site_occupancy
_atom_site_symmetry_multiplicity
_atom_site_calc_flag
_atom_site_refinement_flags
Zn1 Zn 0.400826(16) -0.02643(3) -0.13311(6) 0.01875(11) Uani 1 1 d .
C5 C 0.4995(2) 0.0264(4) -0.3781(5) 0.0235(10) Uani 1 1 d .
H5A H 0.5280 -0.0371 -0.3328 0.028 Uiso 1 1 calc R
N1 N 0.51705(14) 0.0818(3) -0.5102(3) 0.0226(6) Uani 1 1 d .
N4 N 0.45575(14) 0.2453(3) -0.6607(4) 0.0290(8) Uani 1 1 d .
C4 C 0.39607(18) 0.3166(4) -0.6532(6) 0.0351(10) Uani 1 1 d .
H4B H 0.3879 0.3710 -0.7359 0.042 Uiso 1 1 calc R
N2 N 0.43857(14) 0.0680(3) -0.3155(3) 0.0229(6) Uani 1 1 d .
C3 C 0.35322(17) 0.2424(4) -0.4234(4) 0.0268(8) Uani 1 1 d .
N3 N 0.34628(15) 0.3213(3) -0.5444(4) 0.0338(7) Uani 1 1 d .
C2 C 0.41368(17) 0.1601(4) -0.4190(4) 0.0205(7) Uani 1 1 d .
C1 C 0.46219(16) 0.1674(3) -0.5380(4) 0.0218(7) Uani 1 1 d .
N5 N 0.30240(16) 0.2450(3) -0.3159(4) 0.0373(8) Uani 1 1 d .
H5B H 0.2662 0.2965 -0.3251 0.045 Uiso 1 1 calc R
H5C H 0.3059 0.1952 -0.2377 0.045 Uiso 1 1 calc R
O2 O 0.33923(12) 0.0981(3) -0.0327(3) 0.0330(6) Uani 1 1 d .
N6 N 0.16297(14) 0.3335(3) 0.2806(3) 0.0253(7) Uani 1 1 d .
O1 O 0.31494(14) -0.0514(3) 0.1430(3) 0.0369(7) Uani 1 1 d .
C6 C 0.30689(19) 0.0558(4) 0.0866(4) 0.0266(8) Uani 1 1 d .
C11 C 0.25906(19) 0.2829(4) 0.1139(4) 0.0295(9) Uani 1 1 d .
H11A H 0.2924 0.3109 0.0424 0.035 Uiso 1 1 calc R
C7 C 0.25562(18) 0.1530(4) 0.1552(4) 0.0246(8) Uani 1 1 d .
C10 C 0.21234(19) 0.3700(4) 0.1801(5) 0.0314(9) Uani 1 1 d .
H10A H 0.2154 0.4575 0.1536 0.038 Uiso 1 1 calc R
C9 C 0.15930(19) 0.2073(4) 0.3218(4) 0.0345(10) Uani 1 1 d .
H9A H 0.1251 0.1815 0.3928 0.041 Uiso 1 1 calc R
C8 C 0.2049(2) 0.1161(4) 0.2615(5) 0.0337(9) Uani 1 1 d .
H8A H 0.2017 0.0295 0.2919 0.040 Uiso 1 1 calc R
O3 O 0.0855(2) -0.0477(4) 0.4800(5) 0.0788(13) Uani 1 1 d .
N8 N 0.0027(3) -0.0968(5) 0.2942(5) 0.0660(14) Uani 1 1 d .
H8B H 0.0234 -0.0587 0.2191 0.079 Uiso 1 1 calc R
N7 N -0.0146(2) -0.1735(5) 0.5204(5) 0.0714(14) Uani 1 1 d .
H7A H -0.0098 -0.1835 0.6169 0.086 Uiso 1 1 calc R
C12 C -0.0712(3) -0.2321(6) 0.4348(6) 0.0650(16) Uani 1 1 d .
H12A H -0.1176 -0.2165 0.4815 0.078 Uiso 1 1 calc R
H12B H -0.0639 -0.3252 0.4241 0.078 Uiso 1 1 calc R
C14 C 0.0307(3) -0.1006(6) 0.4354(6) 0.0534(13) Uani 1 1 d .
C13 C -0.0649(3) -0.1625(6) 0.2814(6) 0.0650(16) Uani 1 1 d .
H13A H -0.0646 -0.2242 0.1980 0.078 Uiso 1 1 calc R
H13B H -0.1039 -0.1011 0.2669 0.078 Uiso 1 1 calc R

loop_
_atom_site_aniso_label
_atom_site_aniso_U_11
_atom_site_aniso_U_22
_atom_site_aniso_U_33
_atom_site_aniso_U_23
_atom_site_aniso_U_13
_atom_site_aniso_U_12
Zn1 0.01748(17) 0.0209(2) 0.01784(17) -0.0015(3) -0.0006(2) 0.00096(14)
C5 0.0223(14) 0.026(3) 0.0225(16) 0.0034(18) 0.0032(13) 0.0093(17)
N1 0.0235(14) 0.0246(16) 0.0196(15) 0.0045(13) 0.0034(12) -0.0002(13)
N4 0.0289(14) 0.0300(16) 0.028(2) 0.0078(15) -0.0005(13) 0.0023(13)
C4 0.0392(19) 0.034(2) 0.032(3) 0.012(2) -0.0019(18) 0.0030(17)
N2 0.0231(14) 0.0242(16) 0.0213(14) 0.0050(13) 0.0041(12) 0.0052(13)
C3 0.0239(18) 0.027(2) 0.029(2) -0.0044(17) -0.0012(15) 0.0029(17)
N3 0.0324(16) 0.0329(18) 0.0360(18) 0.0089(16) 0.0024(15) 0.0099(15)
C2 0.0212(16) 0.0202(18) 0.0200(16) 0.0000(15) 0.0002(14) 0.0001(15)
C1 0.0216(15) 0.0215(18) 0.0224(17) -0.0015(15) 0.0005(14) -0.0001(15)
N5 0.0301(16) 0.047(2) 0.0352(18) 0.0085(17) 0.0086(15) 0.0189(16)
O2 0.0373(14) 0.0316(15) 0.0301(14) 0.0008(13) 0.0133(12) 0.0058(13)
N6 0.0228(14) 0.0254(17) 0.0276(16) -0.0029(14) 0.0050(13) 0.0054(13)
O1 0.0353(14) 0.0255(15) 0.0497(18) 0.0056(14) 0.0117(13) 0.0050(13)
C6 0.0209(17) 0.027(2) 0.032(2) -0.0039(17) 0.0006(16) 0.0010(17)
C11 0.0264(18) 0.028(2) 0.034(2) 0.0014(18) 0.0100(16) 0.0004(17)
C7 0.0248(17) 0.023(2) 0.0265(19) -0.0015(16) 0.0045(15) 0.0050(15)
C10 0.037(2) 0.024(2) 0.034(2) 0.0033(18) 0.0102(18) 0.0022(17)
C9 0.0351(19) 0.032(2) 0.036(2) 0.0035(17) 0.0173(16) 0.0028(17)
C8 0.039(2) 0.022(2) 0.040(2) 0.0055(18) 0.0162(19) 0.0031(18)
O3 0.088(3) 0.070(3) 0.078(3) 0.024(2) -0.006(2) -0.025(2)
N8 0.098(4) 0.062(3) 0.038(2) 0.015(2) 0.014(2) -0.006(3)
N7 0.072(3) 0.100(4) 0.042(2) 0.029(3) -0.008(2) -0.030(3)
C12 0.061(3) 0.082(4) 0.053(3) 0.007(3) 0.000(3) -0.006(3)
C14 0.067(3) 0.047(3) 0.047(3) 0.018(3) 0.005(3) 0.008(3)
C13 0.097(4) 0.051(4) 0.047(3) -0.002(3) -0.015(3) 0.014(3)

loop_
_atom_type_symbol
_atom_type_description
_atom_type_scat_dispersion_real
_atom_type_scat_dispersion_imag
_atom_type_scat_source
C C 0.0033 0.0016 'International Tables Vol C Tables 4.2.6.8 and 6.1.1.4'
H H 0.0000 0.0000 'International Tables Vol C Tables 4.2.6.8 and 6.1.1.4'
N N 0.0061 0.0033 'International Tables Vol C Tables 4.2.6.8 and 6.1.1.4'
O O 0.0106 0.0060 'International Tables Vol C Tables 4.2.6.8 and 6.1.1.4'
Zn Zn 0.2839 1.4301 'International Tables Vol C Tables 4.2.6.8 and 6.1.1.4'

loop_
_geom_angle_atom_site_label_1
_geom_angle_atom_site_label_2
_geom_angle_atom_site_label_3
_geom_angle
_geom_angle_site_symmetry_1
_geom_angle_site_symmetry_3
O2 Zn1 N1 113.82(12) . 2_655
O2 Zn1 N2 104.73(11) . .
N1 Zn1 N2 108.00(11) 2_655 .
O2 Zn1 N6 107.16(11) . 4_544
N1 Zn1 N6 117.48(12) 2_655 4_544
N2 Zn1 N6 104.53(12) . 4_544
N1 C5 N2 115.6(3) . .
N1 C5 H5A 122.2 . .
N2 C5 H5A 122.2 . .
C5 N1 C1 104.3(3) . .
C5 N1 Zn1 123.2(2) . 2_654
C1 N1 Zn1 132.1(2) . 2_654
C4 N4 C1 111.1(3) . .
N4 C4 N3 129.4(4) . .
N4 C4 H4B 115.3 . .
N3 C4 H4B 115.3 . .
C5 N2 C2 103.3(3) . .
C5 N2 Zn1 118.4(3) . .
C2 N2 Zn1 137.4(2) . .
N5 C3 N3 118.7(3) . .
N5 C3 C2 123.9(4) . .
N3 C3 C2 117.4(3) . .
C4 N3 C3 118.7(3) . .
N2 C2 C1 108.3(3) . .
N2 C2 C3 133.8(3) . .
C1 C2 C3 117.9(3) . .
N4 C1 N1 126.1(3) . .
N4 C1 C2 125.4(3) . .
N1 C1 C2 108.5(3) . .
C3 N5 H5B 120.0 . .
C3 N5 H5C 120.0 . .
H5B N5 H5C 120.0 . .
C6 O2 Zn1 115.3(2) . .
C9 N6 C10 119.0(3) . .
C9 N6 Zn1 123.7(2) . 4
C10 N6 Zn1 117.2(3) . 4
O1 C6 O2 125.5(3) . .
O1 C6 C7 120.9(3) . .
O2 C6 C7 113.5(3) . .
C10 C11 C7 119.0(3) . .
C10 C11 H11A 120.5 . .
C7 C11 H11A 120.5 . .
C11 C7 C8 118.3(3) . .
C11 C7 C6 120.3(3) . .
C8 C7 C6 121.5(3) . .
N6 C10 C11 122.4(4) . .
N6 C10 H10A 118.8 . .
C11 C10 H10A 118.8 . .
N6 C9 C8 121.4(3) . .
N6 C9 H9A 119.3 . .
C8 C9 H9A 119.3 . .
C9 C8 C7 119.8(3) . .
C9 C8 H8A 120.1 . .
C7 C8 H8A 120.1 . .
C14 N8 C13 113.5(5) . .
C14 N8 H8B 123.3 . .
C13 N8 H8B 123.3 . .
C14 N7 C12 113.7(4) . .
C14 N7 H7A 123.1 . .
C12 N7 H7A 123.1 . .
N7 C12 C13 102.2(5) . .
N7 C12 H12A 111.3 . .
C13 C12 H12A 111.3 . .
N7 C12 H12B 111.3 . .
C13 C12 H12B 111.3 . .
H12A C12 H12B 109.2 . .
O3 C14 N8 127.4(5) . .
O3 C14 N7 126.1(5) . .
N8 C14 N7 106.5(5) . .
N8 C13 C12 102.6(4) . .
N8 C13 H13A 111.2 . .
C12 C13 H13A 111.2 . .
N8 C13 H13B 111.2 . .
C12 C13 H13B 111.2 . .
H13A C13 H13B 109.2 . .

loop_
_geom_bond_atom_site_label_1
_geom_bond_atom_site_label_2
_geom_bond_distance
_geom_bond_site_symmetry_2
Zn1 O2 1.932(2) .
Zn1 N1 1.957(3) 2_655
Zn1 N2 2.002(3) .
Zn1 N6 2.015(3) 4_544
C5 N1 1.335(5) .
C5 N2 1.333(5) .
C5 H5A 0.9300 .
N1 C1 1.369(4) .
N1 Zn1 1.957(3) 2_654
N4 C4 1.333(4) .
N4 C1 1.349(4) .
C4 N3 1.334(5) .
C4 H4B 0.9300 .
N2 C2 1.392(4) .
C3 N5 1.338(5) .
C3 N3 1.344(5) .
C3 C2 1.409(5) .
C2 C1 1.385(5) .
N5 H5B 0.8600 .
N5 H5C 0.8600 .
O2 C6 1.287(5) .
N6 C9 1.347(5) .
N6 C10 1.329(5) .
N6 Zn1 2.015(3) 4
O1 C6 1.217(4) .
C6 C7 1.508(5) .
C11 C10 1.377(5) .
C11 C7 1.384(5) .
C11 H11A 0.9300 .
C7 C8 1.382(5) .
C10 H10A 0.9300 .
C9 C8 1.371(5) .
C9 H9A 0.9300 .
C8 H8A 0.9300 .
O3 C14 1.221(6) .
N8 C14 1.348(6) .
N8 C13 1.432(8) .
N8 H8B 0.8600 .
N7 C14 1.353(6) .
N7 C12 1.428(7) .
N7 H7A 0.8600 .
C12 C13 1.532(7) .
C12 H12A 0.9700 .
C12 H12B 0.9700 .
C13 H13A 0.9700 .
C13 H13B 0.9700 .

loop_
_geom_hbond_atom_site_label_D
_geom_hbond_atom_site_label_H
_geom_hbond_atom_site_label_A
_geom_hbond_distance_DH
_geom_hbond_distance_HA
_geom_hbond_distance_DA
_geom_hbond_angle_DHA
_geom_hbond_site_symmetry_A
N5 H5B O1 0.86 2.19 3.046(4) 172.0 4_554
N5 H5C O2 0.86 2.15 2.992(4) 165.5 .
N7 H7A N4 0.86 2.32 3.126(5) 156.4 4_546
